data_9011736
loop_
_publ_author_name
'Schneider, W.'

_publ_section_title
;
 Caracolit, das Na3Pb2(SO4)3Cl mit apatitstruktur
;
_journal_name_full 'Neues Jahrbuch fur Mineralogie, Monatshefte'
_journal_page_first 284
_journal_page_last 289
_journal_volume 1967
_journal_year 1967
_chemical_formula_sum 'Cl Na3 O12 Pb2 S3'
_chemical_name_mineral Caracolite
_space_group_IT_number 176
_symmetry_space_group_name_Hall '-P 6c'
_symmetry_space_group_name_H-M 'P 63/m'
_cell_angle_alpha 90
_cell_angle_beta 90
_cell_angle_gamma 120
_cell_length_a 9.81
_cell_length_b 9.81
_cell_length_c 7.14
_cell_formula_units_Z 2
_cell_volume 595.068
_database_code_amcsd 0014733
_exptl_crystal_density_diffrn 4.504
_cod_original_formula_sum 'Na3 Pb2 S3 O12 Cl'
_cod_database_code 9011736

loop_
_space_group_symop_operation_xyz
x,y,z
-x+y,-x,1/2-z
x-y,x,1/2+z
y,-x+y,-z
-y,x-y,z
x,y,1/2-z
-x,-y,1/2+z
x-y,x,-z
-x+y,-x,z
-y,x-y,1/2-z
y,-x+y,1/2+z
-x,-y,-z

loop_
_atom_site_label
_atom_site_fract_x
_atom_site_fract_y
_atom_site_fract_z
_atom_site_occupancy
_atom_site_U_iso_or_equiv
Na1 0.33333 0.66667 -0.00900 1.00000 0.03673
Na2 0.00970 0.25530 0.25000 0.33333 0.02533
Pb2 0.00970 0.25530 0.25000 0.66667 0.02533
S 0.41200 0.38100 0.25000 1.00000 0.01140
O1 0.35600 0.27100 0.42900 1.00000 0.04433
O2 0.57900 0.46000 0.25000 1.00000 0.01900
O3 0.37500 0.49500 0.25000 1.00000 0.04433
Cl 0.00000 0.00000 0.00000 1.00000 0.06079

loop_
_cod_related_entry_id
_cod_related_entry_database
_cod_related_entry_code
1 AMCSD 0014733
